data_4131994
loop_
_publ_author_name
'Kobayashi, Kensuke'
'Horiuchi, Sachio'
'Ishibashi, Shoji'
'Murakami, Youichi'
'Kumai, Reiji'

_publ_section_title
;
 Field-Induced Antipolar-Polar Structural Transformation and Giant
 Electrostriction in Organic Crystal.
;
_journal_issue 11
_journal_name_full 'Journal of the American Chemical Society'
_journal_page_first 3842
_journal_page_last 3845
_journal_paper_doi 10.1021/jacs.7b13688
_journal_volume 140
_journal_year 2018
_chemical_formula_moiety 'C12 H7 F3 N2'
_chemical_formula_sum 'C12 H7 F3 N2'
_chemical_formula_weight 236.20
_space_group_crystal_system monoclinic
_space_group_IT_number 14
_space_group_name_Hall '-P 2yn'
_space_group_name_H-M_alt 'P 1 21/n 1'
_atom_sites_solution_hydrogens geom
_atom_sites_solution_primary direct
_atom_sites_solution_secondary difmap
_cell_angle_alpha 90.0000
_cell_angle_beta 111.139(6)
_cell_angle_gamma 90.0000
_cell_formula_units_Z 4
_cell_length_a 8.722(3)
_cell_length_b 14.030(5)
_cell_length_c 8.981(3)
_cell_measurement_reflns_used 2620
_cell_measurement_temperature 295
_cell_measurement_theta_max 27.50
_cell_measurement_theta_min 3.10
_cell_volume 1025.0(6)
_computing_cell_refinement 'CrystalClear-SM Expert 2.1 b29'
_computing_data_collection 'CrystalClear-SM Expert 2.1 b29 (Rigaku, 2013)'
_computing_data_reduction 'CrystalClear-SM Expert 2.1 b29'
_computing_molecular_graphics 'CrystalStructure 4.1'
_computing_publication_material 'CrystalStructure 4.1 (Rigaku, 2014)'
_computing_structure_refinement 'SHELXL97 (Sheldrick, 2008)'
_computing_structure_solution 'SIR92 (Altomare, et al., 1994)'
_diffrn_ambient_temperature 295
_diffrn_detector_area_resol_mean 5.814
_diffrn_measured_fraction_theta_full 0.950
_diffrn_measured_fraction_theta_max 0.950
_diffrn_measurement_device_type 'Rigaku XtaLAB P200'
_diffrn_measurement_method \w
_diffrn_radiation_type 'Mo K\a'
_diffrn_radiation_wavelength 0.71075
_diffrn_reflns_av_R_equivalents 0.0240
_diffrn_reflns_Laue_measured_fraction_full 0.000
_diffrn_reflns_Laue_measured_fraction_max 0.000
_diffrn_reflns_limit_h_max 11
_diffrn_reflns_limit_h_min -8
_diffrn_reflns_limit_k_max 18
_diffrn_reflns_limit_k_min -17
_diffrn_reflns_limit_l_max 7
_diffrn_reflns_limit_l_min -11
_diffrn_reflns_number 8596
_diffrn_reflns_point_group_measured_fraction_full 0.000
_diffrn_reflns_point_group_measured_fraction_max 0.000
_diffrn_reflns_theta_full 27.490
_diffrn_reflns_theta_max 27.490
_diffrn_reflns_theta_min 3.147
_diffrn_standards_number 0
_exptl_absorpt_coefficient_mu 0.131
_exptl_absorpt_correction_T_max 0.987
_exptl_absorpt_correction_T_min 0.951
_exptl_absorpt_correction_type numerical
_exptl_absorpt_process_details 'NUMABS (Rigaku, 1999)'
_exptl_crystal_colour colorless
_exptl_crystal_density_diffrn 1.530
_exptl_crystal_density_method 'not measured'
_exptl_crystal_description needle
_exptl_crystal_F_000 480.00
_exptl_crystal_size_max 0.500
_exptl_crystal_size_mid 0.120
_exptl_crystal_size_min 0.100
_refine_diff_density_max 0.23
_refine_diff_density_min -0.31
_refine_ls_extinction_method none
_refine_ls_goodness_of_fit_ref 1.048
_refine_ls_hydrogen_treatment mixed
_refine_ls_number_parameters 170
_refine_ls_number_reflns 2242
_refine_ls_number_restraints 0
_refine_ls_R_factor_all 0.0664
_refine_ls_R_factor_gt 0.0517
_refine_ls_shift/su_max 0.000
_refine_ls_structure_factor_coef Fsqd
_refine_ls_weighting_details 'w = 1/[\s^2^(Fo^2^)+(0.0967P)^2^+0.1596P] where P=(Fo^2^+2Fc^2^)/3'
_refine_ls_weighting_scheme calc
_refine_ls_wR_factor_gt 0.1467
_refine_ls_wR_factor_ref 0.1605
_reflns_number_gt 1666
_reflns_number_total 2242
_reflns_threshold_expression F^2^>2.0\s(F^2^)
_cod_data_source_file ja7b13688_si_003.cif
_cod_data_source_block TFMNI_under_0kV/cm_RT
_cod_database_code 4131994

loop_
_symmetry_equiv_pos_site_id
_space_group_symop_operation_xyz
1 +X,+Y,+Z
2 1/2-X,1/2+Y,1/2-Z
3 -X,-Y,-Z
4 1/2+X,1/2-Y,1/2+Z

loop_
_atom_site_label
_atom_site_type_symbol
_atom_site_fract_x
_atom_site_fract_y
_atom_site_fract_z
_atom_site_U_iso_or_equiv
_atom_site_adp_type
_atom_site_occupancy
_atom_site_site_symmetry_multiplicity
_atom_site_calc_flag
_atom_site_refinement_flags
F1 F 0.0648(2) 0.08111(9) 0.4299(2) 0.0834(5) Uani 0.85 4 d .
F2 F -0.15688(19) 0.12477(12) 0.4464(3) 0.1042(7) Uani 0.85 4 d .
F3 F 0.0665(3) 0.12110(12) 0.65416(18) 0.0959(7) Uani 0.85 4 d .
F4 F -0.0723(18) 0.0908(8) 0.3946(14) 0.091(3) Uiso 0.15 4 d .
F5 F -0.1056(13) 0.1409(8) 0.6046(13) 0.089(3) Uiso 0.15 4 d .
F6 F 0.1131(17) 0.0914(10) 0.578(2) 0.107(4) Uiso 0.15 4 d .
N1 N -0.05719(18) 0.28850(10) 0.33759(17) 0.0483(4) Uani 1 4 d .
N2 N 0.16547(17) 0.28901(10) 0.56368(16) 0.0490(4) Uani 1 4 d .
C1 C 0.0368(2) 0.24290(12) 0.47172(19) 0.0465(4) Uani 1 4 d .
C2 C -0.0016(2) 0.14307(13) 0.5045(2) 0.0552(5) Uani 1 4 d .
C3 C 0.01865(19) 0.37544(11) 0.34079(19) 0.0434(4) Uani 1 4 d .
C4 C 0.1580(2) 0.37547(11) 0.48353(18) 0.0437(4) Uani 1 4 d .
C5 C 0.2625(2) 0.45255(13) 0.5243(2) 0.0518(4) Uani 1 4 d .
C6 C 0.2272(2) 0.53118(12) 0.4206(2) 0.0489(4) Uani 1 4 d .
C7 C 0.3309(3) 0.61337(15) 0.4553(3) 0.0645(5) Uani 1 4 d .
C8 C 0.2964(3) 0.68915(15) 0.3547(3) 0.0705(6) Uani 1 4 d .
C9 C 0.1586(3) 0.68813(15) 0.2131(3) 0.0695(6) Uani 1 4 d .
C10 C 0.0568(3) 0.61175(15) 0.1743(3) 0.0631(5) Uani 1 4 d .
C11 C 0.0866(2) 0.53022(12) 0.2761(2) 0.0482(4) Uani 1 4 d .
C12 C -0.0190(2) 0.45104(13) 0.2362(2) 0.0507(4) Uani 1 4 d .
H1 H -0.146(3) 0.2624(15) 0.256(2) 0.067(6) Uiso 1 4 d .
H2 H 0.35425 0.45257 0.61821 0.0622 Uiso 1 4 calc R
H3 H 0.4235 0.61496 0.54837 0.0774 Uiso 1 4 calc R
H4 H 0.36491 0.74221 0.38008 0.0846 Uiso 1 4 calc R
H5 H 0.1368 0.74041 0.14493 0.0834 Uiso 1 4 calc R
H6 H -0.03418 0.61241 0.07966 0.0757 Uiso 1 4 calc R
H7 H -0.11104 0.44977 0.14257 0.0609 Uiso 1 4 calc R

loop_
_atom_site_aniso_label
_atom_site_aniso_U_11
_atom_site_aniso_U_22
_atom_site_aniso_U_33
_atom_site_aniso_U_12
_atom_site_aniso_U_13
_atom_site_aniso_U_23
F1 0.1166(15) 0.0383(8) 0.1089(14) -0.0013(8) 0.0570(12) -0.0060(7)
F2 0.0510(9) 0.0648(11) 0.176(2) -0.0118(8) 0.0153(11) 0.0372(12)
F3 0.1561(18) 0.0613(10) 0.0492(8) -0.0282(10) 0.0115(10) 0.0144(7)
N1 0.0460(8) 0.0408(8) 0.0468(8) -0.0005(6) 0.0030(6) -0.0002(6)
N2 0.0522(8) 0.0404(8) 0.0446(7) -0.0007(6) 0.0055(6) 0.0001(6)
C1 0.0475(9) 0.0407(8) 0.0438(8) 0.0030(7) 0.0076(7) -0.0015(7)
C2 0.0551(10) 0.0434(10) 0.0533(10) -0.0011(8) 0.0030(8) 0.0006(8)
C3 0.0433(8) 0.0379(8) 0.0448(8) 0.0023(7) 0.0106(7) -0.0035(6)
C4 0.0484(9) 0.0371(8) 0.0405(8) 0.0031(7) 0.0101(7) -0.0023(6)
C5 0.0551(10) 0.0483(10) 0.0434(8) -0.0051(8) 0.0072(7) -0.0042(7)
C6 0.0566(10) 0.0423(9) 0.0490(9) -0.0024(8) 0.0202(8) -0.0047(7)
C7 0.0776(14) 0.0549(11) 0.0591(11) -0.0175(10) 0.0223(10) -0.0068(9)
C8 0.0899(15) 0.0509(11) 0.0795(14) -0.0150(11) 0.0412(12) -0.0028(10)
C9 0.0814(14) 0.0509(11) 0.0843(15) 0.0028(11) 0.0398(12) 0.0154(10)
C10 0.0627(12) 0.0562(11) 0.0692(12) 0.0078(9) 0.0224(10) 0.0169(9)
C11 0.0505(9) 0.0433(9) 0.0526(9) 0.0059(7) 0.0207(8) 0.0033(7)
C12 0.0464(9) 0.0501(10) 0.0479(9) 0.0051(7) 0.0075(7) 0.0056(7)

loop_
_atom_type_symbol
_atom_type_description
_atom_type_scat_dispersion_real
_atom_type_scat_dispersion_imag
_atom_type_scat_source
C C 0.0033 0.0016
;
International Tables for Crystallography
(Vol. C, Tables 4.2.6.8 and 6.1.1.4)
;
H H 0.0000 0.0000
;
International Tables for Crystallography
(Vol. C, Table 6.1.1.4)
;
F F 0.0171 0.0103
;
International Tables for Crystallography
(Vol. C, Tables 4.2.6.8 and 6.1.1.4)
;
N N 0.0061 0.0033
;
International Tables for Crystallography
(Vol. C, Tables 4.2.6.8 and 6.1.1.4)
;

loop_
_geom_angle_atom_site_label_1
_geom_angle_atom_site_label_2
_geom_angle_atom_site_label_3
_geom_angle
_geom_angle_publ_flag
F4 F1 F6 101.6(10) yes
F4 F1 C2 57.4(6) yes
F6 F1 C2 55.8(7) yes
F4 F2 F5 119.7(8) yes
F4 F2 C2 59.7(6) yes
F5 F2 C2 68.8(5) yes
F5 F3 F6 120.4(9) yes
F5 F3 C2 66.0(5) yes
F6 F3 C2 62.6(8) yes
F1 F4 F2 136.8(10) yes
F1 F4 C2 70.5(7) yes
F2 F4 C2 67.5(7) yes
F2 F5 F3 102.0(9) yes
F2 F5 C2 53.8(5) yes
F3 F5 C2 52.6(5) yes
F1 F6 F3 135.1(12) yes
F1 F6 C2 66.1(7) yes
F3 F6 C2 70.6(9) yes
C1 N1 C3 105.53(13) yes
C1 N2 C4 103.58(12) yes
N1 C1 N2 116.00(15) yes
N1 C1 C2 120.90(13) yes
N2 C1 C2 122.99(14) yes
F1 C2 F2 104.31(17) yes
F1 C2 F3 104.11(17) yes
F1 C2 F4 52.1(7) yes
F1 C2 F5 138.6(4) yes
F1 C2 F6 58.1(8) yes
F1 C2 C1 109.87(19) yes
F2 C2 F3 113.2(2) yes
F2 C2 F4 52.8(8) yes
F2 C2 F5 57.4(4) yes
F2 C2 F6 129.6(7) yes
F2 C2 C1 112.60(15) yes
F3 C2 F4 127.8(6) yes
F3 C2 F5 61.3(4) yes
F3 C2 F6 46.8(9) yes
F3 C2 C1 112.09(15) yes
F4 C2 F5 103.8(9) yes
F4 C2 F6 99.2(9) yes
F4 C2 C1 119.6(6) yes
F5 C2 F6 102.6(10) yes
F5 C2 C1 111.5(4) yes
F6 C2 C1 117.8(7) yes
N1 C3 C4 105.52(13) yes
N1 C3 C12 132.16(13) yes
C4 C3 C12 122.33(15) yes
N2 C4 C3 109.37(13) yes
N2 C4 C5 129.82(13) yes
C3 C4 C5 120.80(15) yes
C4 C5 C6 118.37(14) yes
C5 C6 C7 121.29(15) yes
C5 C6 C11 120.40(16) yes
C7 C6 C11 118.31(16) yes
C6 C7 C8 121.11(17) yes
C7 C8 C9 120.6(2) yes
C8 C9 C10 120.7(2) yes
C9 C10 C11 121.16(17) yes
C6 C11 C10 118.19(16) yes
C6 C11 C12 120.56(16) yes
C10 C11 C12 121.24(15) yes
C3 C12 C11 117.54(14) yes
C1 N1 H1 125.8(13) no
C3 N1 H1 128.3(14) no
C4 C5 H2 120.820 no
C6 C5 H2 120.815 no
C6 C7 H3 119.450 no
C8 C7 H3 119.444 no
C7 C8 H4 119.724 no
C9 C8 H4 119.725 no
C8 C9 H5 119.661 no
C10 C9 H5 119.660 no
C9 C10 H6 119.418 no
C11 C10 H6 119.423 no
C3 C12 H7 121.231 no
C11 C12 H7 121.226 no

loop_
_geom_bond_atom_site_label_1
_geom_bond_atom_site_label_2
_geom_bond_distance
_geom_bond_publ_flag
F1 F4 1.129(15) yes
F1 F6 1.252(17) yes
F1 C2 1.349(3) yes
F2 F4 1.112(16) yes
F2 F5 1.346(11) yes
F2 C2 1.290(2) yes
F3 F5 1.430(11) yes
F3 F6 1.002(18) yes
F3 C2 1.296(2) yes
F4 C2 1.206(11) yes
F5 C2 1.490(14) yes
F6 C2 1.220(13) yes
N1 C1 1.349(2) yes
N1 C3 1.383(2) yes
N2 C1 1.301(2) yes
N2 C4 1.400(2) yes
C1 C2 1.494(3) yes
C3 C4 1.4129(19) yes
C3 C12 1.376(2) yes
C4 C5 1.376(2) yes
C5 C6 1.404(3) yes
C6 C7 1.429(3) yes
C6 C11 1.429(2) yes
C7 C8 1.357(3) yes
C8 C9 1.400(3) yes
C9 C10 1.355(3) yes
C10 C11 1.429(3) yes
C11 C12 1.405(2) yes
N1 H1 0.930(18) no
C5 H2 0.930 no
C7 H3 0.930 no
C8 H4 0.930 no
C9 H5 0.930 no
C10 H6 0.930 no
C12 H7 0.930 no

loop_
_geom_contact_atom_site_label_1
_geom_contact_atom_site_label_2
_geom_contact_distance
_geom_contact_publ_flag
_geom_contact_site_symmetry_2
F1 N1 3.106(2) no .
F1 N2 3.156(2) no .
F2 N1 2.757(3) no .
F2 N2 3.491(2) no .
F3 N1 3.543(2) no .
F3 N2 2.731(3) no .
F4 N1 2.833(12) no .
F4 N2 3.474(12) no .
F5 N1 3.309(12) no .
F5 N2 3.266(12) no .
F6 N1 3.494(14) no .
F6 N2 2.821(14) no .
N1 C5 3.537(2) no .
C1 C5 3.476(3) no .
C1 C12 3.535(3) no .
C2 C4 3.577(3) no .
C3 C6 2.767(2) no .
C4 C11 2.781(2) no .
C5 C12 2.853(2) no .
C6 C9 2.806(3) no .
C7 C10 2.781(3) no .
C8 C11 2.809(3) no .
F1 F1 3.011(3) no 3_556
F1 F2 3.095(2) no 3_556
F1 F3 3.051(2) no 3_556
F1 F4 2.869(12) no 3_556
F1 F5 3.163(11) no 3_556
F1 F6 2.862(15) no 3_556
F1 C2 3.283(3) no 3_556
F1 C8 3.540(4) no 2_545
F1 C9 3.458(4) no 2_545
F2 F1 3.095(2) no 3_556
F2 F6 3.075(14) no 3_556
F2 N2 3.441(3) no 4_454
F2 C10 3.263(3) no 2_445
F3 F1 3.051(2) no 3_556
F3 F4 3.008(12) no 3_556
F3 N1 3.346(3) no 4_555
F3 C7 3.294(3) no 2_546
F3 C12 3.566(3) no 4_555
F4 F1 2.869(12) no 3_556
F4 F3 3.008(12) no 3_556
F4 F4 3.153(16) no 3_556
F4 F6 2.604(19) no 3_556
F4 N2 3.465(11) no 4_454
F4 C2 3.403(12) no 3_556
F4 C5 3.170(11) no 4_454
F5 F1 3.163(11) no 3_556
F5 C8 3.005(12) no 3_566
F5 C9 3.033(12) no 3_566
F6 F1 2.862(15) no 3_556
F6 F2 3.075(14) no 3_556
F6 F4 2.604(19) no 3_556
F6 F6 3.232(19) no 3_556
F6 N1 3.421(13) no 4_555
F6 C2 3.435(14) no 3_556
F6 C3 3.503(13) no 4_555
F6 C12 3.062(13) no 4_555
N1 F3 3.346(3) no 4_454
N1 F6 3.421(13) no 4_454
N1 N2 2.9654(19) no 4_454
N1 C8 3.596(4) no 2_545
N2 F2 3.441(3) no 4_555
N2 F4 3.465(11) no 4_555
N2 N1 2.9654(19) no 4_555
C2 F1 3.283(3) no 3_556
C2 F4 3.403(12) no 3_556
C2 F6 3.435(14) no 3_556
C3 F6 3.503(13) no 4_454
C5 F4 3.170(11) no 4_555
C7 F3 3.294(3) no 2_556
C8 F1 3.540(4) no 2_555
C8 F5 3.005(12) no 3_566
C8 N1 3.596(4) no 2_555
C9 F1 3.458(4) no 2_555
C9 F5 3.033(12) no 3_566
C10 F2 3.263(3) no 2_455
C12 F3 3.566(3) no 4_454
C12 F6 3.062(13) no 4_454
F1 H1 3.20(2) no .
F2 H1 2.60(2) no .
F4 H1 2.68(2) no .
F5 H1 3.47(3) no .
N1 H7 2.7954 no .
N2 H1 3.123(18) no .
N2 H2 2.7632 no .
C2 H1 2.71(2) no .
C3 H2 3.2690 no .
C4 H1 3.135(19) no .
C4 H7 3.2843 no .
C5 H3 2.6442 no .
C6 H4 3.2644 no .
C6 H6 3.2921 no .
C6 H7 3.3061 no .
C7 H2 2.6565 no .
C7 H5 3.2262 no .
C8 H6 3.2309 no .
C9 H3 3.2312 no .
C10 H4 3.2261 no .
C10 H7 2.6621 no .
C11 H2 3.3020 no .
C11 H3 3.2932 no .
C11 H5 3.2633 no .
C12 H1 2.90(2) no .
C12 H6 2.6432 no .
H1 H7 2.8742 no .
H2 H3 2.4945 no .
H3 H4 2.2750 no .
H4 H5 2.3213 no .
H5 H6 2.2720 no .
H6 H7 2.4997 no .
F1 H2 2.7790 no 4_454
F1 H7 2.8172 no 4_555
F2 H2 3.1753 no 4_454
F2 H4 3.3529 no 3_566
F2 H6 2.6249 no 2_445
F2 H7 3.0980 no 2_445
F3 H1 2.85(2) no 4_555
F3 H2 3.0379 no 2_546
F3 H3 2.6428 no 2_546
F3 H5 3.5331 no 3_566
F3 H7 3.0201 no 4_555
F4 H2 2.4072 no 4_454
F4 H6 3.5350 no 2_445
F4 H7 3.3146 no 2_445
F5 H3 2.9662 no 2_546
F5 H4 2.8373 no 3_566
F5 H5 2.8897 no 3_566
F5 H6 3.0033 no 2_445
F6 H1 2.96(2) no 4_555
F6 H2 3.2784 no 2_546
F6 H3 3.4972 no 2_546
F6 H7 2.3351 no 4_555
N1 H4 3.0693 no 2_545
N2 H1 2.037(18) no 4_555
N2 H5 3.0463 no 2_545
C1 H1 3.012(18) no 4_555
C1 H4 3.5599 no 2_545
C1 H5 3.3700 no 2_545
C2 H1 3.378(19) no 4_555
C2 H2 3.5029 no 4_454
C2 H7 3.4338 no 4_555
C3 H4 3.1485 no 2_545
C3 H5 3.5155 no 2_545
C4 H1 3.10(2) no 4_555
C4 H5 3.1009 no 2_545
C5 H1 3.59(2) no 4_555
C5 H3 3.1801 no 3_666
C5 H5 3.5920 no 2_545
C6 H3 3.5987 no 3_666
C7 H2 3.1847 no 3_666
C7 H5 3.3093 no 4_565
C8 H2 3.5723 no 3_666
C8 H5 3.3170 no 4_565
C8 H6 3.4442 no 4_565
C9 H3 3.4407 no 4_464
C9 H4 3.3070 no 4_464
C10 H4 3.2848 no 4_464
C10 H7 3.1683 no 3_565
C12 H4 3.5349 no 2_545
C12 H6 3.1633 no 3_565
H1 F3 2.85(2) no 4_454
H1 F6 2.96(2) no 4_454
H1 N2 2.037(18) no 4_454
H1 C1 3.012(18) no 4_454
H1 C2 3.378(19) no 4_454
H1 C4 3.10(2) no 4_454
H1 C5 3.59(2) no 4_454
H1 H2 3.2604 no 4_454
H1 H4 3.1226 no 2_545
H2 F1 2.7790 no 4_555
H2 F2 3.1753 no 4_555
H2 F3 3.0379 no 2_556
H2 F4 2.4072 no 4_555
H2 F6 3.2784 no 2_556
H2 C2 3.5029 no 4_555
H2 C7 3.1847 no 3_666
H2 C8 3.5723 no 3_666
H2 H1 3.2604 no 4_555
H2 H3 2.9975 no 3_666
H3 F3 2.6428 no 2_556
H3 F5 2.9662 no 2_556
H3 F6 3.4972 no 2_556
H3 C5 3.1801 no 3_666
H3 C6 3.5987 no 3_666
H3 C9 3.4407 no 4_565
H3 H2 2.9975 no 3_666
H3 H5 2.6771 no 4_565
H4 F2 3.3529 no 3_566
H4 F5 2.8373 no 3_566
H4 N1 3.0693 no 2_555
H4 C1 3.5599 no 2_555
H4 C3 3.1485 no 2_555
H4 C9 3.3070 no 4_565
H4 C10 3.2848 no 4_565
H4 C12 3.5349 no 2_555
H4 H1 3.1226 no 2_555
H4 H5 2.6968 no 4_565
H4 H6 2.6476 no 4_565
H5 F3 3.5331 no 3_566
H5 F5 2.8897 no 3_566
H5 N2 3.0463 no 2_555
H5 C1 3.3700 no 2_555
H5 C3 3.5155 no 2_555
H5 C4 3.1009 no 2_555
H5 C5 3.5920 no 2_555
H5 C7 3.3093 no 4_464
H5 C8 3.3170 no 4_464
H5 H3 2.6771 no 4_464
H5 H4 2.6968 no 4_464
H6 F2 2.6249 no 2_455
H6 F4 3.5350 no 2_455
H6 F5 3.0033 no 2_455
H6 C8 3.4442 no 4_464
H6 C12 3.1633 no 3_565
H6 H4 2.6476 no 4_464
H6 H7 2.8587 no 3_565
H7 F1 2.8172 no 4_454
H7 F2 3.0980 no 2_455
H7 F3 3.0201 no 4_454
H7 F4 3.3146 no 2_455
H7 F6 2.3351 no 4_454
H7 C2 3.4338 no 4_454
H7 C10 3.1683 no 3_565
H7 H6 2.8587 no 3_565

loop_
_geom_hbond_atom_site_label_D
_geom_hbond_atom_site_label_H
_geom_hbond_atom_site_label_A
_geom_hbond_site_symmetry_A
_geom_hbond_distance_DA
_geom_hbond_distance_DH
_geom_hbond_distance_HA
_geom_hbond_angle_DHA
_geom_hbond_publ_flag
N1 H1 N2 4_454 2.9654(19) 0.930(18) 2.037(18) 175(2) no

loop_
_geom_torsion_atom_site_label_1
_geom_torsion_atom_site_label_2
_geom_torsion_atom_site_label_3
_geom_torsion_atom_site_label_4
_geom_torsion
_geom_torsion_publ_flag
F4 F1 F6 F3 -20(2) no
F4 F1 F6 C2 -36.4(9) no
F6 F1 F4 F2 21.9(19) no
F6 F1 F4 C2 35.6(8) no
F4 F1 C2 F2 8.3(8) no
F4 F1 C2 F3 127.2(8) no
F4 F1 C2 F4 0.0(8) no
F4 F1 C2 F5 64.8(8) no
F4 F1 C2 F6 136.3(8) no
F4 F1 C2 C1 -112.6(8) no
C2 F1 F4 F2 -13.7(12) no
C2 F1 F4 C2 0.00(10) no
F6 F1 C2 F2 -128.0(9) no
F6 F1 C2 F3 -9.2(8) no
F6 F1 C2 F4 -136.3(9) no
F6 F1 C2 F5 -71.6(9) no
F6 F1 C2 F6 0.0(8) no
F6 F1 C2 C1 111.0(9) no
C2 F1 F6 F3 16.4(14) no
C2 F1 F6 C2 0.00(10) no
F4 F2 F5 F3 10.1(11) no
F4 F2 F5 C2 32.5(9) no
F5 F2 F4 F1 -21(2) no
F5 F2 F4 C2 -35.4(9) no
F4 F2 C2 F1 -8.2(7) no
F4 F2 C2 F3 -120.7(7) no
F4 F2 C2 F4 0.0(7) no
F4 F2 C2 F5 -147.3(7) no
F4 F2 C2 F6 -68.4(8) no
F4 F2 C2 C1 110.9(7) no
C2 F2 F4 F1 14.0(13) no
C2 F2 F4 C2 -0.00(10) no
F5 F2 C2 F1 139.1(5) no
F5 F2 C2 F3 26.6(5) no
F5 F2 C2 F4 147.3(5) no
F5 F2 C2 F5 -0.0(5) no
F5 F2 C2 F6 78.9(5) no
F5 F2 C2 C1 -101.8(5) no
C2 F2 F5 F3 -22.4(4) no
C2 F2 F5 C2 -0.00(9) no
F5 F3 F6 F1 17(2) no
F5 F3 F6 C2 33.4(10) no
F6 F3 F5 F2 -9.5(13) no
F6 F3 F5 C2 -32.3(11) no
F5 F3 C2 F1 -138.1(5) no
F5 F3 C2 F2 -25.4(5) no
F5 F3 C2 F4 -85.4(5) no
F5 F3 C2 F5 0.0(5) no
F5 F3 C2 F6 -148.8(5) no
F5 F3 C2 C1 103.2(5) no
C2 F3 F5 F2 22.8(4) no
C2 F3 F5 C2 -0.00(9) no
F6 F3 C2 F1 10.7(9) no
F6 F3 C2 F2 123.3(9) no
F6 F3 C2 F4 63.4(9) no
F6 F3 C2 F5 148.8(9) no
F6 F3 C2 F6 0.0(9) no
F6 F3 C2 C1 -108.0(9) no
C2 F3 F6 F1 -15.9(14) no
C2 F3 F6 C2 0.00(9) no
F1 F4 C2 F1 0.00(9) no
F1 F4 C2 F2 -169.9(9) no
F1 F4 C2 F3 -77.8(9) no
F1 F4 C2 F5 -142.0(4) no
F1 F4 C2 F6 -36.4(6) no
F1 F4 C2 C1 93.0(5) no
F2 F4 C2 F1 169.9(9) no
F2 F4 C2 F2 0.00(12) no
F2 F4 C2 F3 92.1(7) no
F2 F4 C2 F5 27.9(6) no
F2 F4 C2 F6 133.5(4) no
F2 F4 C2 C1 -97.1(7) no
F2 F5 C2 F1 -73.6(6) no
F2 F5 C2 F2 0.00(9) no
F2 F5 C2 F3 -152.0(5) no
F2 F5 C2 F4 -26.3(4) no
F2 F5 C2 F6 -129.2(3) no
F2 F5 C2 C1 103.8(3) no
F3 F5 C2 F1 78.5(5) no
F3 F5 C2 F2 152.0(5) no
F3 F5 C2 F3 0.00(8) no
F3 F5 C2 F4 125.8(2) no
F3 F5 C2 F6 22.8(3) no
F3 F5 C2 C1 -104.2(3) no
F1 F6 C2 F1 -0.00(9) no
F1 F6 C2 F2 82.1(10) no
F1 F6 C2 F3 167.8(11) no
F1 F6 C2 F4 33.5(6) no
F1 F6 C2 F5 140.0(4) no
F1 F6 C2 C1 -97.1(5) no
F3 F6 C2 F1 -167.8(11) no
F3 F6 C2 F2 -85.7(9) no
F3 F6 C2 F3 -0.00(12) no
F3 F6 C2 F4 -134.3(6) no
F3 F6 C2 F5 -27.8(8) no
F3 F6 C2 C1 95.1(8) no
C1 N1 C3 C4 -0.36(19) no
C1 N1 C3 C12 179.22(18) no
C3 N1 C1 N2 0.1(2) no
C3 N1 C1 C2 -176.13(15) no
C1 N2 C4 C3 -0.39(19) no
C1 N2 C4 C5 -179.76(18) no
C4 N2 C1 N1 0.2(2) no
C4 N2 C1 C2 176.33(15) no
N1 C1 C2 F1 84.2(2) no
N1 C1 C2 F2 -31.6(3) no
N1 C1 C2 F3 -160.53(17) no
N1 C1 C2 F4 27.3(3) no
N1 C1 C2 F5 -93.9(2) no
N1 C1 C2 F6 147.83(18) no
N2 C1 C2 F1 -91.8(2) no
N2 C1 C2 F2 152.46(18) no
N2 C1 C2 F3 23.5(3) no
N2 C1 C2 F4 -148.68(18) no
N2 C1 C2 F5 90.1(2) no
N2 C1 C2 F6 -28.2(3) no
N1 C3 C4 N2 0.5(2) no
N1 C3 C4 C5 179.91(15) no
N1 C3 C12 C11 -179.74(18) no
C4 C3 C12 C11 -0.2(3) no
C12 C3 C4 N2 -179.16(17) no
C12 C3 C4 C5 0.3(3) no
N2 C4 C5 C6 179.36(17) no
C3 C4 C5 C6 0.1(3) no
C4 C5 C6 C7 -179.76(17) no
C4 C5 C6 C11 -0.4(3) no
C5 C6 C7 C8 179.93(19) no
C5 C6 C11 C10 -179.60(17) no
C5 C6 C11 C12 0.5(3) no
C7 C6 C11 C10 -0.2(3) no
C7 C6 C11 C12 179.83(18) no
C11 C6 C7 C8 0.6(3) no
C6 C7 C8 C9 -0.6(4) no
C7 C8 C9 C10 0.4(4) no
C8 C9 C10 C11 -0.0(4) no
C9 C10 C11 C6 -0.0(3) no
C9 C10 C11 C12 179.9(2) no
C6 C11 C12 C3 -0.1(3) no
C10 C11 C12 C3 179.92(18) no
